data_4036197
loop_
_publ_author_name
'Struble, Mark D.'
'Holl, Maxwell Gargiulo'
'Coombs, Gavin'
'Siegler, Maxime A.'
'Lectka, Thomas'

_publ_section_title
;
 Synthesis of a Tight Intramolecular OH&#x00B7;&#x00B7;&#x00B7;Olefin
 Interaction, Probed by IR, (1)H NMR, and Quantum Chemistry.
;
_journal_issue 9
_journal_name_full 'The Journal of organic chemistry'
_journal_page_first 4803
_journal_page_last 4807
_journal_paper_doi 10.1021/acs.joc.5b00470
_journal_volume 80
_journal_year 2015
_chemical_absolute_configuration ad
_chemical_formula_moiety 'C17 H20 O4'
_chemical_formula_sum 'C17 H20 O4'
_chemical_formula_weight 288.33
_space_group_crystal_system orthorhombic
_space_group_IT_number 19
_space_group_name_Hall 'P 2ac 2ab'
_space_group_name_H-M_alt 'P 21 21 21'
_atom_sites_solution_hydrogens mixed
_atom_sites_solution_primary direct
_atom_sites_solution_secondary difmap
_audit_creation_method SHELXL-2013
_cell_angle_alpha 90
_cell_angle_beta 90
_cell_angle_gamma 90
_cell_formula_units_Z 4
_cell_length_a 9.57757(16)
_cell_length_b 11.68339(18)
_cell_length_c 12.5690(2)
_cell_measurement_reflns_used 7136
_cell_measurement_temperature 110(2)
_cell_measurement_theta_max 71.95
_cell_measurement_theta_min 5.16
_cell_volume 1406.45(4)
_computing_cell_refinement
;
CrysAlisPro, Agilent Technologies,
Version 1.171.36.32 (release 02-08-2013 CrysAlis171 .NET)
(compiled Aug  2 2013,16:46:58)
;
_computing_data_collection
;
CrysAlisPro, Agilent Technologies,
Version 1.171.36.32 (release 02-08-2013 CrysAlis171 .NET)
(compiled Aug  2 2013,16:46:58)
;
_computing_data_reduction
;
CrysAlisPro, Agilent Technologies,
Version 1.171.36.32 (release 02-08-2013 CrysAlis171 .NET)
(compiled Aug  2 2013,16:46:58)
;
_computing_molecular_graphics 'SHELXTL v6.10 (Sheldrick, 2008)'
_computing_publication_material 'SHELXTL v6.10 (Sheldrick, 2008)'
_computing_structure_refinement 'SHELXL-2013 (Sheldrick, 2013)'
_computing_structure_solution 'SHELXS-2013 (Sheldrick, 2013)'
_diffrn_ambient_temperature 110(2)
_diffrn_measured_fraction_theta_full 0.997
_diffrn_measured_fraction_theta_max 0.998
_diffrn_measurement_device_type 'SuperNova, Dual, Cu at zero, Atlas'
_diffrn_measurement_method '\w scans'
_diffrn_radiation_monochromator mirror
_diffrn_radiation_source 'SuperNova (Cu) X-ray Source'
_diffrn_radiation_type CuK\a
_diffrn_radiation_wavelength 1.54178
_diffrn_reflns_av_R_equivalents 0.0222
_diffrn_reflns_av_unetI/netI 0.0191
_diffrn_reflns_Laue_measured_fraction_full 0.997
_diffrn_reflns_Laue_measured_fraction_max 0.998
_diffrn_reflns_limit_h_max 10
_diffrn_reflns_limit_h_min -11
_diffrn_reflns_limit_k_max 10
_diffrn_reflns_limit_k_min -14
_diffrn_reflns_limit_l_max 14
_diffrn_reflns_limit_l_min -15
_diffrn_reflns_number 8822
_diffrn_reflns_point_group_measured_fraction_full 0.985
_diffrn_reflns_point_group_measured_fraction_max 0.980
_diffrn_reflns_theta_full 67.679
_diffrn_reflns_theta_max 71.849
_diffrn_reflns_theta_min 5.168
_exptl_absorpt_coefficient_mu 0.784
_exptl_absorpt_correction_T_max 0.935
_exptl_absorpt_correction_T_min 0.896
_exptl_absorpt_correction_type analytical
_exptl_absorpt_process_details
;
CrysAlisPro, Agilent Technologies,
Version 1.171.36.32 (release 02-08-2013 CrysAlis171 .NET)
(compiled Aug  2 2013,16:46:58)
Analytical numeric absorption correction using a multifaceted crystal
			model based on expressions derived by R.C. Clark & J.S. Reid.
(Clark, R. C. & Reid, J. S. (1995). Acta Cryst. A51, 887-897)
;
_exptl_crystal_colour colorless
_exptl_crystal_density_diffrn 1.362
_exptl_crystal_description 'small block'
_exptl_crystal_F_000 616
_exptl_crystal_size_max 0.20
_exptl_crystal_size_mid 0.18
_exptl_crystal_size_min 0.12
_refine_diff_density_max 0.274
_refine_diff_density_min -0.155
_refine_diff_density_rms 0.033
_refine_ls_abs_structure_details
;
 Flack x determined using 1087 quotients [(I+)-(I-)]/[(I+)+(I-)]
 (Parsons and Flack (2004), Acta Cryst. A60, s61).
;
_refine_ls_abs_structure_Flack -0.08(6)
_refine_ls_extinction_method none
_refine_ls_goodness_of_fit_ref 1.074
_refine_ls_hydrogen_treatment mixed
_refine_ls_matrix_type full
_refine_ls_number_parameters 196
_refine_ls_number_reflns 2713
_refine_ls_number_restraints 1
_refine_ls_restrained_S_all 1.074
_refine_ls_R_factor_all 0.0282
_refine_ls_R_factor_gt 0.0276
_refine_ls_shift/su_max 0.000
_refine_ls_shift/su_mean 0.000
_refine_ls_structure_factor_coef Fsqd
_refine_ls_weighting_details
;
 w=1/[\s^2^(Fo^2^)+(0.0355P)^2^+0.2819P]
 where P=(Fo^2^+2Fc^2^)/3
;
_refine_ls_weighting_scheme calc
_refine_ls_wR_factor_gt 0.0697
_refine_ls_wR_factor_ref 0.0702
_reflns_Friedel_coverage 0.699
_reflns_Friedel_fraction_full 0.967
_reflns_Friedel_fraction_max 0.956
_reflns_number_gt 2668
_reflns_number_total 2713
_reflns_threshold_expression 'I > 2\s(I)'
_cod_data_source_file jo5b00470_si_002.cif
_cod_data_source_block xs0435a
_cod_database_code 4036197
_shelx_space_group_comment
;
The symmetry employed for this shelxl refinement is uniquely defined
by the following loop, which should always be used as a source of
symmetry information in preference to the above space-group names.
They are only intended as comments.
;
_shelxl_version_number 2013-2

loop_
_space_group_symop_operation_xyz
'x, y, z'
'-x+1/2, -y, z+1/2'
'-x, y+1/2, -z+1/2'
'x+1/2, -y+1/2, -z'

loop_
_atom_site_label
_atom_site_type_symbol
_atom_site_fract_x
_atom_site_fract_y
_atom_site_fract_z
_atom_site_U_iso_or_equiv
_atom_site_adp_type
_atom_site_occupancy
_atom_site_site_symmetry_order
_atom_site_calc_flag
_atom_site_refinement_flags_posn
_atom_site_refinement_flags_adp
C1 C 0.47879(19) 0.04072(15) 0.89865(14) 0.0208(4) Uani 1 1 d . .
C2 C 0.39022(18) 0.08336(14) 0.80640(13) 0.0194(3) Uani 1 1 d . .
H2 H 0.4360 0.0807 0.7349 0.023 Uiso 1 1 calc R U
C3 C 0.3606(2) 0.20547(15) 0.85085(14) 0.0253(4) Uani 1 1 d . .
H3A H 0.2729 0.2369 0.8212 0.030 Uiso 1 1 calc R U
H3B H 0.4383 0.2584 0.8340 0.030 Uiso 1 1 calc R U
C4 C 0.3479(2) 0.18620(15) 0.97404(14) 0.0246(4) Uani 1 1 d . .
H4A H 0.4202 0.2299 1.0130 0.030 Uiso 1 1 calc R U
H4B H 0.2546 0.2091 1.0003 0.030 Uiso 1 1 calc R U
C5 C 0.37080(18) 0.05501(14) 0.98632(13) 0.0186(3) Uani 1 1 d . .
H5 H 0.4010 0.0291 1.0586 0.022 Uiso 1 1 calc R U
C6 C 0.24060(17) -0.00765(13) 0.94003(12) 0.0153(3) Uani 1 1 d . .
C7 C 0.22324(18) -0.13981(13) 0.95107(14) 0.0185(3) Uani 1 1 d . .
H7 H 0.2442 -0.1713 1.0233 0.022 Uiso 1 1 calc R U
C8 C 0.07830(19) -0.17251(16) 0.90576(14) 0.0241(4) Uani 1 1 d . .
H8A H 0.0045 -0.1219 0.9345 0.029 Uiso 1 1 calc R U
H8B H 0.0548 -0.2530 0.9228 0.029 Uiso 1 1 calc R U
C9 C 0.09555(19) -0.15536(16) 0.78283(14) 0.0232(4) Uani 1 1 d . .
H9A H 0.0812 -0.2282 0.7441 0.028 Uiso 1 1 calc R U
H9B H 0.0290 -0.0975 0.7556 0.028 Uiso 1 1 calc R U
C10 C 0.24815(18) -0.11332(14) 0.77192(13) 0.0178(3) Uani 1 1 d . .
H10 H 0.2900 -0.1229 0.6996 0.021 Uiso 1 1 calc R U
C11 C 0.25521(18) 0.01046(13) 0.81778(12) 0.0158(3) Uani 1 1 d . .
C12 C 0.10663(18) 0.05285(14) 0.96895(13) 0.0187(3) Uani 1 1 d . .
C13 C 0.12814(19) 0.07924(14) 0.78759(14) 0.0198(4) Uani 1 1 d . .
C14 C 0.31186(19) -0.19072(15) 0.85949(14) 0.0206(4) Uani 1 1 d . .
H14 H 0.2748 -0.2695 0.8464 0.025 Uiso 1 1 calc R U
C15 C 0.6156(2) 0.02011(16) 0.90414(15) 0.0248(4) Uani 1 1 d . .
C16 C 0.7080(2) 0.01897(19) 0.80689(17) 0.0335(5) Uani 1 1 d . .
H16A H 0.6510 0.0318 0.7432 0.050 Uiso 1 1 calc R U
H16B H 0.7549 -0.0553 0.8014 0.050 Uiso 1 1 calc R U
H16C H 0.7781 0.0798 0.8128 0.050 Uiso 1 1 calc R U
C17 C 0.6891(2) -0.00711(18) 1.00725(17) 0.0315(4) Uani 1 1 d . .
H17A H 0.6210 -0.0076 1.0655 0.047 Uiso 1 1 calc R U
H17B H 0.7604 0.0511 1.0213 0.047 Uiso 1 1 calc R U
H17C H 0.7334 -0.0825 1.0020 0.047 Uiso 1 1 calc R U
O1 O 0.09130(14) 0.11370(11) 0.70300(10) 0.0265(3) Uani 1 1 d . .
O2 O 0.04775(13) 0.10241(11) 0.87783(10) 0.0238(3) Uani 1 1 d . .
O3 O 0.04966(13) 0.06317(11) 1.05269(10) 0.0242(3) Uani 1 1 d . .
O4 O 0.45718(15) -0.20196(11) 0.86943(11) 0.0266(3) Uani 1 1 d D .
H4 H 0.499(3) -0.1278(12) 0.878(2) 0.055(8) Uiso 1 1 d D .

loop_
_atom_site_aniso_label
_atom_site_aniso_U_11
_atom_site_aniso_U_22
_atom_site_aniso_U_33
_atom_site_aniso_U_23
_atom_site_aniso_U_13
_atom_site_aniso_U_12
C1 0.0210(8) 0.0230(8) 0.0184(8) 0.0015(7) -0.0008(7) -0.0044(7)
C2 0.0209(8) 0.0208(8) 0.0166(8) 0.0017(6) 0.0012(7) -0.0029(7)
C3 0.0358(10) 0.0188(8) 0.0213(9) 0.0024(7) -0.0023(8) -0.0055(8)
C4 0.0319(9) 0.0205(8) 0.0215(9) -0.0028(7) -0.0015(7) -0.0056(7)
C5 0.0183(8) 0.0223(8) 0.0151(8) 0.0003(6) -0.0024(7) -0.0023(6)
C6 0.0162(7) 0.0168(7) 0.0130(7) -0.0008(6) -0.0001(7) 0.0009(6)
C7 0.0239(8) 0.0160(7) 0.0157(8) 0.0009(6) 0.0014(7) -0.0014(6)
C8 0.0276(9) 0.0242(8) 0.0205(8) -0.0017(7) 0.0034(7) -0.0079(7)
C9 0.0260(9) 0.0238(8) 0.0199(8) -0.0033(7) 0.0000(7) -0.0072(7)
C10 0.0226(8) 0.0168(7) 0.0140(7) -0.0023(6) 0.0012(7) 0.0003(6)
C11 0.0175(7) 0.0162(7) 0.0138(7) 0.0001(6) -0.0005(7) -0.0002(6)
C12 0.0184(8) 0.0207(8) 0.0170(8) -0.0031(6) -0.0028(7) 0.0002(6)
C13 0.0217(8) 0.0182(8) 0.0195(9) -0.0034(6) -0.0024(7) 0.0028(7)
C14 0.0257(9) 0.0172(7) 0.0189(8) -0.0008(6) 0.0017(7) 0.0010(7)
C15 0.0198(8) 0.0297(9) 0.0248(9) 0.0031(7) 0.0002(7) -0.0048(7)
C16 0.0214(9) 0.0452(12) 0.0339(11) 0.0052(9) 0.0055(8) -0.0025(9)
C17 0.0197(9) 0.0411(11) 0.0338(11) 0.0071(9) -0.0048(8) -0.0046(8)
O1 0.0336(7) 0.0273(6) 0.0186(6) -0.0001(5) -0.0063(6) 0.0106(6)
O2 0.0228(6) 0.0295(6) 0.0189(6) -0.0036(5) -0.0025(5) 0.0103(5)
O3 0.0218(6) 0.0313(6) 0.0196(6) -0.0060(5) 0.0019(5) 0.0032(5)
O4 0.0267(7) 0.0265(6) 0.0266(7) 0.0011(5) 0.0007(6) 0.0089(6)

loop_
_atom_type_symbol
_atom_type_description
_atom_type_scat_dispersion_real
_atom_type_scat_dispersion_imag
_atom_type_scat_source
C C 0.0181 0.0091 'International Tables Vol C Tables 4.2.6.8 and 6.1.1.4'
H H 0.0000 0.0000 'International Tables Vol C Tables 4.2.6.8 and 6.1.1.4'
O O 0.0492 0.0322 'International Tables Vol C Tables 4.2.6.8 and 6.1.1.4'

loop_
_geom_angle_atom_site_label_1
_geom_angle_atom_site_label_2
_geom_angle_atom_site_label_3
_geom_angle
C15 C1 C5 130.58(17)
C15 C1 C2 130.28(17)
C5 C1 C2 97.88(14)
C1 C2 C11 102.38(13)
C1 C2 C3 97.35(13)
C11 C2 C3 108.50(14)
C1 C2 H2 115.5
C11 C2 H2 115.5
C3 C2 H2 115.5
C2 C3 C4 103.68(14)
C2 C3 H3A 111.0
C4 C3 H3A 111.0
C2 C3 H3B 111.0
C4 C3 H3B 111.0
H3A C3 H3B 109.0
C5 C4 C3 103.20(14)
C5 C4 H4A 111.1
C3 C4 H4A 111.1
C5 C4 H4B 111.1
C3 C4 H4B 111.1
H4A C4 H4B 109.1
C1 C5 C4 97.58(14)
C1 C5 C6 102.83(13)
C4 C5 C6 108.25(14)
C1 C5 H5 115.4
C4 C5 H5 115.4
C6 C5 H5 115.4
C12 C6 C11 104.49(13)
C12 C6 C5 111.73(13)
C11 C6 C5 103.45(12)
C12 C6 C7 110.59(14)
C11 C6 C7 103.41(12)
C5 C6 C7 121.15(14)
C8 C7 C14 97.08(13)
C8 C7 C6 107.90(13)
C14 C7 C6 104.82(13)
C8 C7 H7 115.1
C14 C7 H7 115.1
C6 C7 H7 115.1
C7 C8 C9 103.69(14)
C7 C8 H8A 111.0
C9 C8 H8A 111.0
C7 C8 H8B 111.0
C9 C8 H8B 111.0
H8A C8 H8B 109.0
C10 C9 C8 103.15(14)
C10 C9 H9A 111.1
C8 C9 H9A 111.1
C10 C9 H9B 111.1
C8 C9 H9B 111.1
H9A C9 H9B 109.1
C9 C10 C14 97.11(13)
C9 C10 C11 107.62(13)
C14 C10 C11 105.17(13)
C9 C10 H10 115.0
C14 C10 H10 115.0
C11 C10 H10 115.0
C13 C11 C2 110.88(13)
C13 C11 C6 104.38(13)
C2 C11 C6 103.88(12)
C13 C11 C10 111.51(14)
C2 C11 C10 120.69(14)
C6 C11 C10 103.59(12)
O3 C12 O2 119.72(15)
O3 C12 C6 130.49(16)
O2 C12 C6 109.80(14)
O1 C13 O2 119.75(16)
O1 C13 C11 130.14(16)
O2 C13 C11 110.11(13)
O4 C14 C7 120.88(15)
O4 C14 C10 120.55(15)
C7 C14 C10 95.04(13)
O4 C14 H14 106.3
C7 C14 H14 106.3
C10 C14 H14 106.3
C1 C15 C17 122.71(17)
C1 C15 C16 122.37(17)
C17 C15 C16 114.90(17)
C15 C16 H16A 109.5
C15 C16 H16B 109.5
H16A C16 H16B 109.5
C15 C16 H16C 109.5
H16A C16 H16C 109.5
H16B C16 H16C 109.5
C15 C17 H17A 109.5
C15 C17 H17B 109.5
H17A C17 H17B 109.5
C15 C17 H17C 109.5
H17A C17 H17C 109.5
H17B C17 H17C 109.5
C13 O2 C12 111.20(13)
C14 O4 H4 110.0(18)

loop_
_geom_bond_atom_site_label_1
_geom_bond_atom_site_label_2
_geom_bond_distance
C1 C15 1.334(3)
C1 C5 1.521(2)
C1 C2 1.521(2)
C2 C11 1.555(2)
C2 C3 1.558(2)
C2 H2 1.0000
C3 C4 1.569(2)
C3 H3A 0.9900
C3 H3B 0.9900
C4 C5 1.556(2)
C4 H4A 0.9900
C4 H4B 0.9900
C5 C6 1.559(2)
C5 H5 1.0000
C6 C12 1.509(2)
C6 C11 1.557(2)
C6 C7 1.559(2)
C7 C8 1.548(2)
C7 C14 1.549(2)
C7 H7 1.0000
C8 C9 1.567(2)
C8 H8A 0.9900
C8 H8B 0.9900
C9 C10 1.548(2)
C9 H9A 0.9900
C9 H9B 0.9900
C10 C14 1.550(2)
C10 C11 1.558(2)
C10 H10 1.0000
C11 C13 1.507(2)
C12 O3 1.192(2)
C12 O2 1.402(2)
C13 O1 1.190(2)
C13 O2 1.397(2)
C14 O4 1.403(2)
C14 H14 1.0000
C15 C17 1.508(3)
C15 C16 1.509(3)
C16 H16A 0.9800
C16 H16B 0.9800
C16 H16C 0.9800
C17 H17A 0.9800
C17 H17B 0.9800
C17 H17C 0.9800
O4 H4 0.963(7)

loop_
_geom_hbond_atom_site_label_D
_geom_hbond_atom_site_label_H
_geom_hbond_atom_site_label_A
_geom_hbond_distance_DH
_geom_hbond_distance_HA
_geom_hbond_distance_DA
_geom_hbond_angle_DHA
O4 H4 C1 0.963(7) 1.994(16) 2.867(2) 149(3)
O4 H4 C15 0.963(7) 2.080(8) 3.037(2) 172(3)

loop_
_geom_torsion_atom_site_label_1
_geom_torsion_atom_site_label_2
_geom_torsion_atom_site_label_3
_geom_torsion_atom_site_label_4
_geom_torsion
C15 C1 C2 C11 140.5(2)
C5 C1 C2 C11 -51.55(15)
C15 C1 C2 C3 -108.7(2)
C5 C1 C2 C3 59.29(15)
C1 C2 C3 C4 -35.31(17)
C11 C2 C3 C4 70.42(17)
C2 C3 C4 C5 -0.33(19)
C15 C1 C5 C4 108.2(2)
C2 C1 C5 C4 -59.73(15)
C15 C1 C5 C6 -141.0(2)
C2 C1 C5 C6 51.02(15)
C3 C4 C5 C1 35.87(17)
C3 C4 C5 C6 -70.38(17)
C1 C5 C6 C12 -142.86(14)
C4 C5 C6 C12 -40.29(18)
C1 C5 C6 C11 -30.99(16)
C4 C5 C6 C11 71.57(16)
C1 C5 C6 C7 84.04(17)
C4 C5 C6 C7 -173.39(14)
C12 C6 C7 C8 41.60(18)
C11 C6 C7 C8 -69.77(16)
C5 C6 C7 C8 175.18(14)
C12 C6 C7 C14 144.27(14)
C11 C6 C7 C14 32.90(16)
C5 C6 C7 C14 -82.15(17)
C14 C7 C8 C9 -36.94(15)
C6 C7 C8 C9 71.17(16)
C7 C8 C9 C10 -0.65(17)
C8 C9 C10 C14 37.98(15)
C8 C9 C10 C11 -70.47(16)
C1 C2 C11 C13 144.27(14)
C3 C2 C11 C13 42.06(17)
C1 C2 C11 C6 32.68(16)
C3 C2 C11 C6 -69.54(16)
C1 C2 C11 C10 -82.67(17)
C3 C2 C11 C10 175.12(14)
C12 C6 C11 C13 -0.22(15)
C5 C6 C11 C13 -117.29(14)
C7 C6 C11 C13 115.57(14)
C12 C6 C11 C2 116.04(14)
C5 C6 C11 C2 -1.03(16)
C7 C6 C11 C2 -128.17(13)
C12 C6 C11 C10 -117.05(14)
C5 C6 C11 C10 125.88(13)
C7 C6 C11 C10 -1.26(16)
C9 C10 C11 C13 -39.72(18)
C14 C10 C11 C13 -142.46(15)
C9 C10 C11 C2 -172.51(14)
C14 C10 C11 C2 84.74(17)
C9 C10 C11 C6 71.99(15)
C14 C10 C11 C6 -30.75(16)
C11 C6 C12 O3 179.63(17)
C5 C6 C12 O3 -69.2(2)
C7 C6 C12 O3 69.0(2)
C11 C6 C12 O2 -0.61(17)
C5 C6 C12 O2 110.59(15)
C7 C6 C12 O2 -111.28(15)
C2 C11 C13 O1 69.4(2)
C6 C11 C13 O1 -179.28(19)
C10 C11 C13 O1 -68.1(2)
C2 C11 C13 O2 -110.29(15)
C6 C11 C13 O2 0.99(17)
C10 C11 C13 O2 112.20(15)
C8 C7 C14 O4 -168.78(16)
C6 C7 C14 O4 80.54(19)
C8 C7 C14 C10 60.88(14)
C6 C7 C14 C10 -49.80(15)
C9 C10 C14 O4 167.97(15)
C11 C10 C14 O4 -81.55(18)
C9 C10 C14 C7 -61.46(14)
C11 C10 C14 C7 49.01(15)
C5 C1 C15 C17 7.3(3)
C2 C1 C15 C17 171.55(17)
C5 C1 C15 C16 -174.52(18)
C2 C1 C15 C16 -10.3(3)
O1 C13 O2 C12 178.78(16)
C11 C13 O2 C12 -1.45(19)
O3 C12 O2 C13 -178.92(15)
C6 C12 O2 C13 1.29(19)
